data_4328381
loop_
_publ_author_name
'Ewan J. M. Hamilton'
'Hoitung T. Leung'
'Roman G. Kultyshev'
'Xuenian Chen'
'Edward A. Meyers'
'Sheldon G. Shore'

_publ_section_title
;
 Unusual Cationic Tris(Dimethylsulfide)-Substitutedcloso-Boranes:
 Preparation and Characterization of [1,7,9-(Me2S)3-B12H9] BF4 and
 [1,2,10-(Me2S)3-B10H7] BF4
;
_journal_name_full 'Inorganic Chemistry'
_journal_page_first 2374
_journal_page_last 2380
_journal_paper_doi 10.1021/ic2023709
_journal_volume 51
_journal_year 2012
_chemical_formula_moiety 'C6 H25 B10 S3 B F4'
_chemical_formula_sum 'C6 H25 B11 F4 S3'
_chemical_formula_weight 388.35
_chemical_name_systematic
; 
 ? 
;
_space_group_IT_number 14
_symmetry_cell_setting monoclinic
_symmetry_space_group_name_Hall '-P 2ybc'
_symmetry_space_group_name_H-M 'P 1 21/c 1'
_atom_sites_solution_hydrogens geom
_atom_sites_solution_primary direct
_atom_sites_solution_secondary difmap
_audit_creation_method SHELXL-97
_cell_angle_alpha 90.00
_cell_angle_beta 91.093(10)
_cell_angle_gamma 90.00
_cell_formula_units_Z 4
_cell_length_a 6.8974(10)
_cell_length_b 14.8720(10)
_cell_length_c 19.7272(10)
_cell_measurement_reflns_used 33132
_cell_measurement_temperature 200(2)
_cell_measurement_theta_max 25.03
_cell_measurement_theta_min 2.26
_cell_volume 2023.2(3)
_computing_molecular_graphics SHELXL-97
_computing_structure_refinement 'SHELXL-97 (Sheldrick, 1997)'
_computing_structure_solution 'SHELXS-97 (Sheldrick, 1990)'
_diffrn_ambient_temperature 200(2)
_diffrn_measured_fraction_theta_full 0.999
_diffrn_measured_fraction_theta_max 0.999
_diffrn_radiation_monochromator graphite
_diffrn_radiation_source 'fine-focus sealed tube'
_diffrn_radiation_type MoK\a
_diffrn_radiation_wavelength 0.71073
_diffrn_reflns_av_R_equivalents 0.0213
_diffrn_reflns_av_sigmaI/netI 0.0203
_diffrn_reflns_limit_h_max 8
_diffrn_reflns_limit_h_min -8
_diffrn_reflns_limit_k_max 17
_diffrn_reflns_limit_k_min -17
_diffrn_reflns_limit_l_max 23
_diffrn_reflns_limit_l_min -23
_diffrn_reflns_number 13197
_diffrn_reflns_theta_full 25.02
_diffrn_reflns_theta_max 25.02
_diffrn_reflns_theta_min 2.48
_exptl_absorpt_coefficient_mu 0.387
_exptl_absorpt_correction_T_max 0.88
_exptl_absorpt_correction_T_min 0.83
_exptl_absorpt_correction_type multi-scan
_exptl_absorpt_process_details 'SORTAV (BLESSING, 1995)'
_exptl_crystal_density_diffrn 1.275
_exptl_crystal_F_000 800
_exptl_crystal_size_max 0.50
_exptl_crystal_size_mid 0.50
_exptl_crystal_size_min 0.35
_refine_diff_density_max 0.452
_refine_diff_density_min -0.239
_refine_diff_density_rms 0.047
_refine_ls_extinction_method none
_refine_ls_goodness_of_fit_ref 1.031
_refine_ls_hydrogen_treatment mixed
_refine_ls_matrix_type full
_refine_ls_number_parameters 264
_refine_ls_number_reflns 3576
_refine_ls_number_restraints 0
_refine_ls_restrained_S_all 1.031
_refine_ls_R_factor_all 0.0449
_refine_ls_R_factor_gt 0.0366
_refine_ls_shift/su_max 0.000
_refine_ls_shift/su_mean 0.000
_refine_ls_structure_factor_coef Fsqd
_refine_ls_weighting_details 'calc w=1/[\s^2^(Fo^2^)+(0.0506P)^2^+1.2921P] where P=(Fo^2^+2Fc^2^)/3'
_refine_ls_weighting_scheme calc
_refine_ls_wR_factor_gt 0.0961
_refine_ls_wR_factor_ref 0.1011
_reflns_number_gt 3046
_reflns_number_total 3576
_reflns_threshold_expression >2sigma(I)
_cod_data_source_file ic2023709_si_003_3.cif
_cod_data_source_block '[1,2,10-(SMe2)3-B10H7]BF4'
_cod_original_sg_symbol_H-M 'P 21/c'
_cod_database_code 4328381

loop_
_symmetry_equiv_pos_as_xyz
'x, y, z'
'-x, y+1/2, -z+1/2'
'-x, -y, -z'
'x, -y-1/2, z-1/2'

loop_
_atom_site_label
_atom_site_type_symbol
_atom_site_fract_x
_atom_site_fract_y
_atom_site_fract_z
_atom_site_U_iso_or_equiv
_atom_site_adp_type
_atom_site_occupancy
_atom_site_symmetry_multiplicity
_atom_site_calc_flag
_atom_site_refinement_flags
_atom_site_disorder_assembly
_atom_site_disorder_group
B1 B 0.7191(3) 0.54505(15) 0.20755(11) 0.0294(5) Uani 1 1 d . . .
B2 B 0.6788(3) 0.59851(14) 0.28107(11) 0.0270(5) Uani 1 1 d . . .
B3 B 0.4867(3) 0.54283(15) 0.23116(11) 0.0310(5) Uani 1 1 d . . .
H3 H 0.370(3) 0.5734(15) 0.1987(11) 0.042(6) Uiso 1 1 d . . .
B4 B 0.6426(3) 0.44136(16) 0.22629(12) 0.0318(5) Uani 1 1 d . . .
H4 H 0.653(3) 0.3885(15) 0.1864(11) 0.040(6) Uiso 1 1 d . . .
B5 B 0.8381(3) 0.50025(15) 0.27501(11) 0.0305(5) Uani 1 1 d . . .
H5 H 0.991(3) 0.4947(14) 0.2758(10) 0.031(5) Uiso 1 1 d . . .
B6 B 0.4677(3) 0.55865(15) 0.32254(11) 0.0292(5) Uani 1 1 d . . .
H6 H 0.362(3) 0.6055(14) 0.3410(10) 0.032(5) Uiso 1 1 d . . .
B7 B 0.4419(3) 0.44588(15) 0.28361(12) 0.0314(5) Uani 1 1 d . . .
H7 H 0.310(3) 0.4044(15) 0.2739(11) 0.041(6) Uiso 1 1 d . . .
B8 B 0.6899(3) 0.41492(15) 0.31474(12) 0.0325(5) Uani 1 1 d . . .
H8 H 0.764(3) 0.3407(15) 0.3302(11) 0.042(6) Uiso 1 1 d . . .
B9 B 0.7171(3) 0.52840(16) 0.35359(11) 0.0295(5) Uani 1 1 d . . .
H9 H 0.803(3) 0.5535(15) 0.3973(11) 0.037(6) Uiso 1 1 d . . .
B10 B 0.5218(3) 0.46276(15) 0.36383(11) 0.0301(5) Uani 1 1 d . . .
S1 S 0.82001(8) 0.58927(3) 0.12732(2) 0.03437(15) Uani 1 1 d . . .
C11 C 0.6428(4) 0.55653(18) 0.06416(11) 0.0485(6) Uani 1 1 d . . .
H11A H 0.5263 0.5936 0.0686 0.073 Uiso 1 1 calc . . .
H11B H 0.6090 0.4931 0.0705 0.073 Uiso 1 1 calc . . .
H11C H 0.6964 0.5650 0.0189 0.073 Uiso 1 1 calc . . .
C12 C 1.0124(3) 0.51185(18) 0.10937(11) 0.0467(6) Uani 1 1 d . . .
H12A H 1.1217 0.5225 0.1408 0.070 Uiso 1 1 calc . . .
H12B H 1.0548 0.5207 0.0627 0.070 Uiso 1 1 calc . . .
H12C H 0.9657 0.4501 0.1148 0.070 Uiso 1 1 calc . . .
S2 S 0.73056(9) 0.72235(4) 0.28367(3) 0.04256(17) Uani 1 1 d . . .
C21 C 0.9901(5) 0.7281(2) 0.2843(2) 0.0859(11) Uani 1 1 d . . .
H21A H 1.0381 0.7078 0.2404 0.129 Uiso 1 1 calc . . .
H21B H 1.0428 0.6893 0.3203 0.129 Uiso 1 1 calc . . .
H21C H 1.0315 0.7902 0.2924 0.129 Uiso 1 1 calc . . .
C22 C 0.6791(4) 0.75941(17) 0.36775(13) 0.0530(6) Uani 1 1 d . . .
H22A H 0.5385 0.7595 0.3741 0.080 Uiso 1 1 calc . . .
H22B H 0.7299 0.8204 0.3745 0.080 Uiso 1 1 calc . . .
H22C H 0.7407 0.7186 0.4007 0.080 Uiso 1 1 calc . . .
S3 S 0.41792(7) 0.41696(3) 0.44313(3) 0.03354(15) Uani 1 1 d . . .
C31 C 0.3684(4) 0.30182(16) 0.42176(13) 0.0519(6) Uani 1 1 d . . .
H31A H 0.4904 0.2681 0.4208 0.078 Uiso 1 1 calc . . .
H31B H 0.3044 0.2990 0.3770 0.078 Uiso 1 1 calc . . .
H31C H 0.2834 0.2755 0.4557 0.078 Uiso 1 1 calc . . .
C32 C 0.1779(3) 0.46274(18) 0.44161(12) 0.0480(6) Uani 1 1 d . . .
H32A H 0.1837 0.5269 0.4528 0.072 Uiso 1 1 calc . . .
H32B H 0.0990 0.4314 0.4749 0.072 Uiso 1 1 calc . . .
H32C H 0.1197 0.4550 0.3963 0.072 Uiso 1 1 calc . . .
B11 B 1.1475(4) 0.78443(19) 0.49127(15) 0.0476(7) Uani 1 1 d . . .
F1 F 0.9693(2) 0.82664(13) 0.48638(8) 0.0745(5) Uani 1 1 d . A .
F3 F 1.2519(13) 0.8256(7) 0.5343(9) 0.172(7) Uani 0.482(14) 1 d P A 1
F4' F 1.211(2) 0.7973(9) 0.4250(6) 0.155(5) Uani 0.482(14) 1 d P A 1
F3' F 1.1931(12) 0.7905(7) 0.5613(2) 0.117(3) Uani 0.518(14) 1 d P A 2
F4 F 1.2909(8) 0.8242(4) 0.4614(5) 0.099(2) Uani 0.518(14) 1 d P A 2
F2 F 1.1309(4) 0.69680(14) 0.48719(17) 0.1444(11) Uani 1 1 d . A .

loop_
_atom_site_aniso_label
_atom_site_aniso_U_11
_atom_site_aniso_U_22
_atom_site_aniso_U_33
_atom_site_aniso_U_23
_atom_site_aniso_U_13
_atom_site_aniso_U_12
B1 0.0302(12) 0.0293(12) 0.0286(11) -0.0001(9) 0.0001(9) 0.0000(9)
B2 0.0277(11) 0.0231(11) 0.0301(11) 0.0011(9) -0.0020(9) -0.0006(9)
B3 0.0301(12) 0.0299(12) 0.0327(12) -0.0023(9) -0.0037(9) 0.0008(9)
B4 0.0342(12) 0.0288(12) 0.0327(12) -0.0040(10) 0.0044(9) 0.0009(10)
B5 0.0262(11) 0.0323(12) 0.0331(12) 0.0025(10) 0.0021(9) 0.0037(9)
B6 0.0275(11) 0.0271(11) 0.0330(12) -0.0029(9) 0.0011(9) 0.0015(9)
B7 0.0307(12) 0.0265(12) 0.0372(12) -0.0048(9) 0.0040(9) -0.0014(9)
B8 0.0338(12) 0.0272(12) 0.0369(12) 0.0011(10) 0.0070(9) 0.0045(9)
B9 0.0287(12) 0.0296(12) 0.0303(11) 0.0022(9) 0.0005(9) 0.0010(9)
B10 0.0309(12) 0.0268(11) 0.0328(11) 0.0003(9) 0.0062(9) 0.0019(9)
S1 0.0399(3) 0.0347(3) 0.0286(3) 0.0013(2) 0.0030(2) -0.0026(2)
C11 0.0482(14) 0.0650(16) 0.0320(12) 0.0036(11) -0.0082(10) -0.0008(12)
C12 0.0392(13) 0.0601(15) 0.0410(12) -0.0030(11) 0.0081(10) 0.0050(11)
S2 0.0604(4) 0.0254(3) 0.0418(3) 0.0021(2) -0.0025(3) -0.0077(2)
C21 0.0606(19) 0.071(2) 0.127(3) -0.028(2) 0.0289(19) -0.0382(16)
C22 0.0694(17) 0.0390(13) 0.0505(14) -0.0167(11) -0.0022(12) -0.0034(12)
S3 0.0359(3) 0.0324(3) 0.0325(3) 0.0018(2) 0.0054(2) -0.0008(2)
C31 0.0665(17) 0.0315(12) 0.0584(15) 0.0027(11) 0.0174(13) -0.0080(11)
C32 0.0398(13) 0.0596(16) 0.0453(13) 0.0067(11) 0.0149(10) 0.0100(11)
B11 0.0448(15) 0.0420(15) 0.0563(17) 0.0042(13) 0.0075(13) -0.0011(12)
F1 0.0582(10) 0.0965(13) 0.0686(10) -0.0120(9) -0.0053(8) 0.0128(9)
F3 0.089(6) 0.130(7) 0.294(15) -0.133(9) -0.109(8) 0.027(5)
F4' 0.156(9) 0.200(9) 0.112(7) 0.060(6) 0.100(6) 0.070(7)
F3' 0.119(5) 0.187(7) 0.043(3) 0.013(3) -0.005(2) 0.083(5)
F4 0.069(3) 0.101(4) 0.129(6) 0.029(4) 0.027(3) -0.029(3)
F2 0.167(3) 0.0460(12) 0.222(3) -0.0076(15) 0.035(2) -0.0095(13)

loop_
_atom_type_symbol
_atom_type_description
_atom_type_scat_dispersion_real
_atom_type_scat_dispersion_imag
_atom_type_scat_source
C C 0.0033 0.0016 'International Tables Vol C Tables 4.2.6.8 and 6.1.1.4'
H H 0.0000 0.0000 'International Tables Vol C Tables 4.2.6.8 and 6.1.1.4'
B B 0.0013 0.0007 'International Tables Vol C Tables 4.2.6.8 and 6.1.1.4'
F F 0.0171 0.0103 'International Tables Vol C Tables 4.2.6.8 and 6.1.1.4'
S S 0.1246 0.1234 'International Tables Vol C Tables 4.2.6.8 and 6.1.1.4'

loop_
_geom_angle_atom_site_label_1
_geom_angle_atom_site_label_2
_geom_angle_atom_site_label_3
_geom_angle
B4 B1 B3 67.27(14)
B4 B1 B2 100.77(16)
B3 B1 B2 66.12(13)
B4 B1 B5 67.20(14)
B3 B1 B5 103.06(16)
B2 B1 B5 65.95(13)
B4 B1 S1 129.65(15)
B3 B1 S1 128.14(15)
B2 B1 S1 129.58(15)
B5 B1 S1 128.78(15)
B1 B2 B6 112.84(16)
B1 B2 B9 112.98(16)
B6 B2 B9 63.15(12)
B1 B2 B3 56.84(12)
B6 B2 B3 60.58(12)
B9 B2 B3 105.12(15)
B1 B2 B5 57.16(12)
B6 B2 B5 105.09(15)
B9 B2 B5 60.48(12)
B3 B2 B5 91.88(14)
B1 B2 S2 116.93(14)
B6 B2 S2 118.03(14)
B9 B2 S2 121.74(14)
B3 B2 S2 126.39(14)
B5 B2 S2 132.06(14)
B1 B3 B7 110.48(16)
B1 B3 B6 111.01(16)
B7 B3 B6 61.34(13)
B1 B3 B2 57.03(12)
B7 B3 B2 100.54(15)
B6 B3 B2 58.40(12)
B1 B3 B4 56.25(13)
B7 B3 B4 59.07(12)
B6 B3 B4 102.03(15)
B2 B3 B4 88.95(14)
B1 B3 H3 120.9(11)
B7 B3 H3 121.8(12)
B6 B3 H3 116.8(11)
B2 B3 H3 129.0(11)
B4 B3 H3 135.5(11)
B1 B4 B7 110.66(16)
B1 B4 B8 111.16(16)
B7 B4 B8 62.05(13)
B1 B4 B3 56.49(13)
B7 B4 B3 59.03(12)
B8 B4 B3 102.73(15)
B1 B4 B5 56.75(12)
B7 B4 B5 102.47(15)
B8 B4 B5 59.28(12)
B3 B4 B5 90.31(14)
B1 B4 H4 118.0(11)
B7 B4 H4 121.8(11)
B8 B4 H4 120.9(11)
B3 B4 H4 130.8(11)
B5 B4 H4 129.9(11)
B1 B5 B8 110.32(16)
B1 B5 B9 110.88(16)
B8 B5 B9 61.52(13)
B1 B5 B2 56.89(12)
B8 B5 B2 100.71(15)
B9 B5 B2 58.46(12)
B1 B5 B4 56.05(12)
B8 B5 B4 59.05(13)
B9 B5 B4 102.03(15)
B2 B5 B4 88.83(14)
B1 B5 H5 120.8(11)
B8 B5 H5 120.6(11)
B9 B5 H5 118.6(11)
B2 B5 H5 131.3(11)
B4 B5 H5 133.1(11)
B10 B6 B2 109.17(16)
B10 B6 B3 110.47(16)
B2 B6 B3 61.02(12)
B10 B6 B7 56.72(13)
B2 B6 B7 100.58(15)
B3 B6 B7 58.78(12)
B10 B6 B9 56.12(12)
B2 B6 B9 58.45(12)
B3 B6 B9 102.10(15)
B7 B6 B9 89.92(14)
B10 B6 H6 122.0(11)
B2 B6 H6 120.2(11)
B3 B6 H6 118.7(11)
B7 B6 H6 131.8(11)
B9 B6 H6 132.0(11)
B10 B7 B3 111.28(16)
B10 B7 B4 110.64(16)
B3 B7 B4 61.90(13)
B10 B7 B6 56.51(12)
B3 B7 B6 59.87(12)
B4 B7 B6 102.98(15)
B10 B7 B8 56.32(12)
B3 B7 B8 102.71(15)
B4 B7 B8 59.16(13)
B6 B7 B8 90.38(14)
B10 B7 H7 119.8(11)
B3 B7 H7 119.6(11)
B4 B7 H7 120.3(11)
B6 B7 H7 130.3(11)
B8 B7 H7 131.4(12)
B10 B8 B4 110.42(17)
B10 B8 B5 110.63(16)
B4 B8 B5 61.67(13)
B10 B8 B9 56.27(12)
B4 B8 B9 102.39(15)
B5 B8 B9 59.42(12)
B10 B8 B7 56.44(13)
B4 B8 B7 58.80(13)
B5 B8 B7 101.86(15)
B9 B8 B7 89.78(14)
B10 B8 H8 121.0(10)
B4 B8 H8 119.4(10)
B5 B8 H8 119.3(10)
B9 B8 H8 131.4(10)
B7 B8 H8 131.8(10)
B10 B9 B2 109.22(16)
B10 B9 B5 110.49(16)
B2 B9 B5 61.06(12)
B10 B9 B8 56.47(12)
B2 B9 B8 100.80(15)
B5 B9 B8 59.07(12)
B10 B9 B6 56.24(12)
B2 B9 B6 58.40(12)
B5 B9 B6 102.12(15)
B8 B9 B6 89.92(14)
B10 B9 H9 121.5(11)
B2 B9 H9 119.9(11)
B5 B9 H9 119.7(11)
B8 B9 H9 132.7(11)
B6 B9 H9 130.6(11)
B9 B10 B6 67.64(14)
B9 B10 B8 67.26(14)
B6 B10 B8 103.24(16)
B9 B10 B7 102.87(16)
B6 B10 B7 66.77(14)
B8 B10 B7 67.25(14)
B9 B10 S3 129.52(16)
B6 B10 S3 129.19(15)
B8 B10 S3 127.54(15)
B7 B10 S3 127.61(15)
C11 S1 C12 100.67(12)
C11 S1 B1 103.51(11)
C12 S1 B1 103.34(11)
S1 C11 H11A 109.5
S1 C11 H11B 109.5
H11A C11 H11B 109.5
S1 C11 H11C 109.5
H11A C11 H11C 109.5
H11B C11 H11C 109.5
S1 C12 H12A 109.5
S1 C12 H12B 109.5
H12A C12 H12B 109.5
S1 C12 H12C 109.5
H12A C12 H12C 109.5
H12B C12 H12C 109.5
C22 S2 C21 101.25(15)
C22 S2 B2 106.65(11)
C21 S2 B2 103.67(13)
S2 C21 H21A 109.5
S2 C21 H21B 109.5
H21A C21 H21B 109.5
S2 C21 H21C 109.5
H21A C21 H21C 109.5
H21B C21 H21C 109.5
S2 C22 H22A 109.5
S2 C22 H22B 109.5
H22A C22 H22B 109.5
S2 C22 H22C 109.5
H22A C22 H22C 109.5
H22B C22 H22C 109.5
C32 S3 C31 100.80(13)
C32 S3 B10 102.56(10)
C31 S3 B10 103.07(11)
S3 C31 H31A 109.5
S3 C31 H31B 109.5
H31A C31 H31B 109.5
S3 C31 H31C 109.5
H31A C31 H31C 109.5
H31B C31 H31C 109.5
S3 C32 H32A 109.5
S3 C32 H32B 109.5
H32A C32 H32B 109.5
S3 C32 H32C 109.5
H32A C32 H32C 109.5
H32B C32 H32C 109.5
F3 B11 F2 124.9(7)
F4 B11 F2 119.3(4)
F3 B11 F1 108.8(4)
F4 B11 F1 116.4(4)
F2 B11 F1 111.8(3)
F3 B11 F4' 112.2(7)
F2 B11 F4' 96.1(7)
F1 B11 F4' 99.6(5)
F4 B11 F3' 104.8(5)
F2 B11 F3' 98.1(5)
F1 B11 F3' 102.7(3)

loop_
_geom_bond_atom_site_label_1
_geom_bond_atom_site_label_2
_geom_bond_distance
B1 B4 1.674(3)
B1 B3 1.678(3)
B1 B2 1.682(3)
B1 B5 1.687(3)
B1 S1 1.861(2)
B2 B6 1.785(3)
B2 B9 1.786(3)
B2 B3 1.833(3)
B2 B5 1.834(3)
B2 S2 1.877(2)
B3 B7 1.805(3)
B3 B6 1.825(3)
B3 B4 1.857(3)
B3 H3 1.11(2)
B4 B7 1.805(3)
B4 B8 1.812(3)
B4 B5 1.860(3)
B4 H4 1.11(2)
B5 B8 1.817(3)
B5 B9 1.823(3)
B5 H5 1.06(2)
B6 B10 1.681(3)
B6 B7 1.852(3)
B6 B9 1.870(3)
B6 H6 1.08(2)
B7 B10 1.685(3)
B7 B8 1.865(3)
B7 H7 1.11(2)
B8 B10 1.682(3)
B8 B9 1.861(3)
B8 H8 1.25(2)
B9 B10 1.678(3)
B9 H9 1.10(2)
B10 S3 1.862(2)
S1 C11 1.796(2)
S1 C12 1.797(2)
C11 H11A 0.9800
C11 H11B 0.9800
C11 H11C 0.9800
C12 H12A 0.9800
C12 H12B 0.9800
C12 H12C 0.9800
S2 C22 1.790(2)
S2 C21 1.792(3)
C21 H21A 0.9800
C21 H21B 0.9800
C21 H21C 0.9800
C22 H22A 0.9800
C22 H22B 0.9800
C22 H22C 0.9800
S3 C32 1.790(2)
S3 C31 1.795(2)
C31 H31A 0.9800
C31 H31B 0.9800
C31 H31C 0.9800
C32 H32A 0.9800
C32 H32B 0.9800
C32 H32C 0.9800
B11 F3 1.260(7)
B11 F4 1.303(6)
B11 F2 1.311(3)
B11 F1 1.382(3)
B11 F4' 1.401(7)
B11 F3' 1.415(6)
